data_2010494
loop_
_publ_author_name
'Bhar, Abdenbi'
'Aune, Jean Pierre'
'Benali-Cherif, Nourredine'
'Benmenni, Leila'
'Giorgi, Michel'

_publ_section_title
;
 Three Polychloromononitrobenzenes: C~6~H~3~Cl~2~NO~2~,
 C~6~H~2~Cl~3~NO~2~ and C~6~HCl~4~NO~2~
;
_journal_issue 2
_journal_name_full 'Acta Crystallographica Section C'
_journal_page_first 256
_journal_page_last 260
_journal_paper_doi 10.1107/S0108270194002957
_journal_volume 51
_journal_year 1995
_chemical_formula_sum 'C6 H Cl4 N O2'
_chemical_formula_weight 260.89
_space_group_IT_number 2
_space_group_name_Hall '-P 1'
_space_group_name_H-M_alt 'P -1'
_symmetry_cell_setting triclinic
_symmetry_space_group_name_Hall '-P 1'
_symmetry_space_group_name_H-M 'P -1'
_atom_type_scat_source IntTabIV
_cell_angle_alpha 103.170(10)
_cell_angle_beta 112.68(2)
_cell_angle_gamma 78.25(2)
_cell_formula_units_Z 4
_cell_length_a 10.920(3)
_cell_length_b 10.944(2)
_cell_length_c 8.7400(10)
_cell_measurement_reflns_used 25
_cell_measurement_temperature 293
_cell_measurement_theta_max 16
_cell_measurement_theta_min 10
_cell_volume 930.6(4)
_diffrn_measurement_device 'Enraf-Nonius CAD-4'
_diffrn_measurement_method \w-2\q
_diffrn_radiation_type MoK\a
_diffrn_radiation_wavelength 0.71069
_diffrn_reflns_av_R_equivalents 0.012
_diffrn_reflns_limit_h_max 12
_diffrn_reflns_limit_h_min -12
_diffrn_reflns_limit_k_max 12
_diffrn_reflns_limit_k_min -12
_diffrn_reflns_limit_l_max 10
_diffrn_reflns_limit_l_min 0
_diffrn_reflns_number 3130
_diffrn_reflns_theta_max 24
_diffrn_standards_decay_% -2.3
_diffrn_standards_interval_time 60
_diffrn_standards_number 2
_exptl_absorpt_coefficient_mu 1.24
_exptl_absorpt_correction_type none
_exptl_crystal_colour transparent
_exptl_crystal_density_diffrn 1.862
_exptl_crystal_description cube
_exptl_crystal_size_max 0.4
_exptl_crystal_size_mid 0.4
_exptl_crystal_size_min 0.4
_refine_diff_density_max 0.250(10)
_refine_diff_density_min -0.400(10)
_refine_ls_extinction_method none
_refine_ls_goodness_of_fit_obs 2.194
_refine_ls_hydrogen_treatment noref
_refine_ls_number_parameters 235
_refine_ls_number_reflns 2408
_refine_ls_R_factor_obs 0.039
_refine_ls_shift/esd_max 0.002
_refine_ls_structure_factor_coef F
_refine_ls_weighting_details 'w = 1/[\s^2^(I~o~) + (0.04I~o~)^2^]'
_refine_ls_weighting_scheme calc
_refine_ls_wR_factor_obs 0.056
_reflns_number_observed 2408
_reflns_number_total 2910
_reflns_observed_criterion 'all reflections'
_cod_data_source_file pa1066.cif
_cod_data_source_block III
_cod_depositor_comments
;
The following automatic conversions were performed:

'_refine_ls_weighting_scheme' value 'w = 1/[\s^2^(I~o~) +
(0.04I~o~)^2^]' was changed to 'calc'. New tag
'_refine_ls_weighting_details' was created. The value of the new tag
was set to 'w = 1/[\s^2^(I~o~) + (0.04I~o~)^2^]'.

Automatic conversion script
Id: cif_fix_values 3143 2015-03-26 13:38:13Z robertas 
;
_cod_original_cell_volume 930.7(4)
_cod_original_formula_sum 'C6 H1 Cl4 N1 O2'
_cod_database_code 2010494

loop_
_space_group_symop_id
_space_group_symop_operation_xyz
1 x,y,z
2 -x,-y,-z

loop_
_atom_site_label
_atom_site_fract_x
_atom_site_fract_y
_atom_site_fract_z
Cl(2) .45863(8) .15662(9) .86040(10)
Cl(3) .31551(8) .24535(8) .50650(10)
Cl(5) .76650(9) .09500(10) .37640(10)
Cl(6) .91023(7) .00425(8) .72990(10)
Cl(8) .79164(8) .42742(8) -.41950(9)
Cl(9) 1.07961(7) .28088(8) -.24892(9)
Cl(11) .97747(8) .33376(8) .31483(9)
Cl(12) .69019(7) .47222(8) .14247(9)
O(1) .7227(3) -.0660(2) .9310(3)
O(2) .8035(2) .1098(3) 1.0472(3)
O(3) .6296(2) .6281(2) -.1799(3)
O(4) .5378(2) .4575(2) -.2796(3)
N(1) .7388(2) .0391(2) .9293(3)
N(2) .6328(2) .5146(2) -.2023(3)
C(1) .6732(2) .0857(2) .7675(3)
C(2) .5411(2) .1388(2) .7244(3)
C(3) .4798(3) .1783(2) .5690(3)
C(4) .5504(3) .1647(3) .4641(4)
C(5) .6823(3) .1119(3) .5105(3)
C(6) .7467(3) .0709(2) .6652(3)
C(7) .7635(2) .4419(2) -.1260(3)
C(8) .8462(2) .3997(2) -.2181(3)
C(9) .9716(2) .3356(3) -.1401(3)
C(10) 1.0111(3) .3171(3) .0226(3)
C(11) .9267(3) .3587(3) .1115(3)
C(12) .8000(2) .4218(3) .0370(3)
H(4) .5063 .1945 .3559
H(10) 1.1006 .2741 .0753

loop_
_geom_angle_atom_site_label_1
_geom_angle_atom_site_label_2
_geom_angle_atom_site_label_3
_geom_angle
_geom_angle_publ_flag
O(1) N(1) O(2) 126.3(3) yes
O(1) N(1) C(1) 116.7(2) yes
O(2) N(1) C(1) 117.0(3) yes
O(3) N(2) O(4) 125.3(3) yes
O(3) N(2) C(7) 116.5(2) yes
O(4) N(2) C(7) 118.2(3) yes
N(1) C(1) C(2) 118.5(3) yes
N(1) C(1) C(6) 118.0(2) yes
C(2) C(1) C(6) 123.4(2) yes
Cl(2) C(2) C(1) 120.4(2) yes
Cl(2) C(2) C(3) 122.0(2) yes
C(1) C(2) C(3) 117.6(3) yes
Cl(3) C(3) C(2) 120.3(3) yes
Cl(3) C(3) C(4) 119.4(2) yes
C(2) C(3) C(4) 120.3(2) yes
C(3) C(4) C(5) 121.0(3) yes
Cl(5) C(5) C(4) 119.7(2) yes
Cl(5) C(5) C(6) 120.4(2) yes
C(4) C(5) C(6) 119.9(3) yes
Cl(6) C(6) C(1) 120.0(2) yes
Cl(6) C(6) C(5) 122.3(3) yes
C(1) C(6) C(5) 117.7(2) yes
N(2) C(7) C(8) 118.7(2) yes
N(2) C(7) C(12) 118.6(3) yes
C(8) C(7) C(12) 122.6(2) yes
Cl(8) C(8) C(7) 119.3(2) yes
Cl(8) C(8) C(9) 123.3(2) yes
C(7) C(8) C(9) 117.4(3) yes
Cl(9) C(9) C(8) 119.5(2) yes
Cl(9) C(9) C(10) 119.5(2) yes
C(8) C(9) C(10) 120.9(3) yes
C(9) C(10) C(11) 120.7(2) yes
Cl(11) C(11) C(10) 120.1(2) yes
Cl(11) C(11) C(12) 120.0(2) yes
C(10) C(11) C(12) 119.9(3) yes
Cl(12) C(12) C(7) 120.3(2) yes
Cl(12) C(12) C(11) 121.4(2) yes
C(7) C(12) C(11) 118.3(3) yes

loop_
_geom_bond_atom_site_label_1
_geom_bond_atom_site_label_2
_geom_bond_distance
_geom_bond_publ_flag
Cl(2) C(2) 1.707(3) yes
Cl(3) C(3) 1.717(3) yes
Cl(5) C(5) 1.703(4) yes
Cl(6) C(6) 1.709(3) yes
Cl(8) C(8) 1.705(3) yes
Cl(9) C(9) 1.725(3) yes
Cl(11) C(11) 1.714(3) yes
Cl(12) C(12) 1.716(3) yes
O(1) N(1) 1.202(4) yes
O(2) N(1) 1.207(3) yes
O(3) N(2) 1.208(3) yes
O(4) N(2) 1.206(3) yes
N(1) C(1) 1.474(4) yes
N(2) C(7) 1.470(3) yes
C(1) C(2) 1.378(3) yes
C(1) C(6) 1.381(5) yes
C(2) C(3) 1.388(4) yes
C(3) C(4) 1.376(5) yes
C(4) C(5) 1.380(4) yes
C(5) C(6) 1.392(4) yes
C(7) C(8) 1.378(4) yes
C(7) C(12) 1.380(4) yes
C(8) C(9) 1.392(3) yes
C(9) C(10) 1.368(4) yes
C(10) C(11) 1.372(4) yes
C(11) C(12) 1.392(3) yes
